data_7207711
loop_
_publ_author_name
'Zhang, Huabin'
'Zhang, Mingjian'
'Tian, Chongbin'
'Li, Ning'
'Lin, Ping'
'Li, Zhihua'
'Du, Shaowu'

_publ_section_title
;
 An effective method for the synthesis of 3D inorganic Ln(iii)--K(i)
 sulfate open frameworks with unusually high thermal stability: in situ
 generation of sulfate anions
;
_journal_issue 14
_journal_name_full 'Journal of Materials Chemistry'
_journal_page_first 6831
_journal_paper_doi 10.1039/c2jm16779d
_journal_volume 22
_journal_year 2012
_chemical_formula_sum 'C0 H2 Dy K O9 S2'
_chemical_formula_weight 411.74
_chemical_name_systematic
;
?
;
_space_group_IT_number 14
_symmetry_space_group_name_Hall '-P 2ybc'
_symmetry_space_group_name_H-M 'P 1 21/c 1'
_atom_sites_solution_hydrogens geom
_atom_sites_solution_primary direct
_atom_sites_solution_secondary difmap
_audit_creation_method SHELXL-97
_cell_angle_alpha 90.00
_cell_angle_beta 119.318(3)
_cell_angle_gamma 90.00
_cell_formula_units_Z 4
_cell_length_a 10.107(4)
_cell_length_b 8.290(3)
_cell_length_c 10.306(5)
_cell_measurement_reflns_used 2251
_cell_measurement_temperature 293(2)
_cell_measurement_theta_max 27.4895
_cell_measurement_theta_min 2.2667
_cell_volume 752.9(5)
_computing_structure_refinement 'SHELXL-97 (Sheldrick, 1997)'
_computing_structure_solution 'SHELXS-97 (Sheldrick, 1990)'
_diffrn_ambient_temperature 293(2)
_diffrn_measured_fraction_theta_full 0.994
_diffrn_measured_fraction_theta_max 0.994
_diffrn_measurement_method CCD_Profile_fitting
_diffrn_radiation_monochromator graphite
_diffrn_radiation_source 'fine-focus sealed tube'
_diffrn_radiation_type MoK\a
_diffrn_radiation_wavelength 0.71073
_diffrn_reflns_av_R_equivalents 0.0202
_diffrn_reflns_av_sigmaI/netI 0.0198
_diffrn_reflns_limit_h_max 11
_diffrn_reflns_limit_h_min -12
_diffrn_reflns_limit_k_max 9
_diffrn_reflns_limit_k_min -9
_diffrn_reflns_limit_l_max 12
_diffrn_reflns_limit_l_min -11
_diffrn_reflns_number 4467
_diffrn_reflns_theta_full 25.00
_diffrn_reflns_theta_max 25.00
_diffrn_reflns_theta_min 2.31
_exptl_absorpt_coefficient_mu 11.055
_exptl_absorpt_correction_T_max 1.0000
_exptl_absorpt_correction_T_min 0.7152
_exptl_absorpt_correction_type multi-scan
_exptl_crystal_colour white
_exptl_crystal_density_diffrn 3.633
_exptl_crystal_density_method 'not measured'
_exptl_crystal_description prism
_exptl_crystal_F_000 764
_exptl_crystal_size_max 0.3
_exptl_crystal_size_mid 0.25
_exptl_crystal_size_min 0.2
_refine_diff_density_max 0.634
_refine_diff_density_min -0.888
_refine_diff_density_rms 0.169
_refine_ls_extinction_method none
_refine_ls_goodness_of_fit_ref 1.260
_refine_ls_hydrogen_treatment constr
_refine_ls_matrix_type full
_refine_ls_number_parameters 118
_refine_ls_number_reflns 1315
_refine_ls_number_restraints 0
_refine_ls_restrained_S_all 1.260
_refine_ls_R_factor_all 0.0195
_refine_ls_R_factor_gt 0.0188
_refine_ls_shift/su_max 0.015
_refine_ls_shift/su_mean 0.001
_refine_ls_structure_factor_coef Fsqd
_refine_ls_weighting_details 'calc w=1/[\s^2^(Fo^2^)+(0.0206P)^2^+1.9301P] where P=(Fo^2^+2Fc^2^)/3'
_refine_ls_weighting_scheme calc
_refine_ls_wR_factor_gt 0.0480
_refine_ls_wR_factor_ref 0.0482
_reflns_number_gt 1286
_reflns_number_total 1315
_reflns_threshold_expression >2sigma(I)
_cod_data_source_file c2jm16779d.txt
_cod_data_source_block 5
_cod_depositor_comments
;
The following automatic conversions were performed:

'_exptl_absorpt_correction_type' value 'Multi-scan' changed to
'multi-scan' according to
/home/saulius/struct/CIF-dictionaries/cif_core.dic dictionary named
'cif_core.dic' version 2.4.1 from 2010-06-29.

Automatic conversion script
Id: cif_fix_values 1715 2011-07-08 13:25:40Z adriana 
;
_cod_original_sg_symbol_H-M p2(1)/c
_cod_original_formula_sum 'C0 Dy H2 K O9 S2 '
_cod_database_code 7207711

loop_
_symmetry_equiv_pos_as_xyz
'x, y, z'
'-x, y+1/2, -z+1/2'
'-x, -y, -z'
'x, -y-1/2, z-1/2'

loop_
_atom_site_label
_atom_site_type_symbol
_atom_site_fract_x
_atom_site_fract_y
_atom_site_fract_z
_atom_site_U_iso_or_equiv
_atom_site_adp_type
_atom_site_occupancy
_atom_site_symmetry_multiplicity
_atom_site_calc_flag
_atom_site_refinement_flags
Dy1 Dy 0.74434(2) 0.14401(2) 0.46242(2) 0.00582(10) Uani 1 1 d .
K1 K 0.79005(13) -0.17061(14) 0.81356(12) 0.0203(3) Uani 1 1 d .
S1 S 0.94849(13) 0.13595(13) 0.31866(12) 0.0074(2) Uani 1 1 d .
S2 S 0.49723(12) 0.20140(14) 0.59955(12) 0.0077(2) Uani 1 1 d .
O1 O 0.9397(4) 0.2561(4) 0.4210(4) 0.0157(7) Uani 1 1 d .
O2 O 1.1004(4) 0.0631(4) 0.3877(4) 0.0150(7) Uani 1 1 d .
O3 O 0.9219(4) 0.2137(4) 0.1807(3) 0.0139(7) Uani 1 1 d .
O4 O 0.8315(4) 0.0151(4) 0.2921(4) 0.0161(7) Uani 1 1 d .
O5 O 0.6312(4) 0.1170(4) 0.6101(4) 0.0197(8) Uani 1 1 d .
O6 O 0.4112(4) 0.2800(4) 0.4569(4) 0.0228(8) Uani 1 1 d .
O7 O 0.5504(4) 0.3211(4) 0.7205(4) 0.0139(7) Uani 1 1 d .
O8 O 0.4031(4) 0.0863(4) 0.6271(4) 0.0133(7) Uani 1 1 d .
O9W O 0.6723(4) 0.4247(4) 0.4461(4) 0.0159(7) Uani 1 1 d .
H1A H 0.6535 0.4679 0.5156 0.019 Uiso 1 1 d R
H1B H 0.6642 0.4860 0.3704 0.019 Uiso 1 1 d R

loop_
_atom_site_aniso_label
_atom_site_aniso_U_11
_atom_site_aniso_U_22
_atom_site_aniso_U_33
_atom_site_aniso_U_23
_atom_site_aniso_U_13
_atom_site_aniso_U_12
Dy1 0.00475(14) 0.00496(14) 0.00702(13) 0.00011(7) 0.00231(10) -0.00056(7)
K1 0.0164(6) 0.0267(6) 0.0178(6) 0.0001(5) 0.0082(5) 0.0014(5)
S1 0.0046(6) 0.0096(6) 0.0086(5) 0.0023(4) 0.0038(4) 0.0015(4)
S2 0.0085(5) 0.0068(5) 0.0082(5) -0.0021(4) 0.0046(4) -0.0039(4)
O1 0.0152(17) 0.0197(18) 0.0161(17) -0.0060(14) 0.0108(14) -0.0025(14)
O2 0.0076(17) 0.0191(18) 0.0175(17) 0.0094(14) 0.0055(14) 0.0065(14)
O3 0.0114(17) 0.0201(19) 0.0114(16) 0.0070(14) 0.0064(14) 0.0069(14)
O4 0.0108(17) 0.0131(17) 0.0265(19) 0.0004(14) 0.0108(15) -0.0022(14)
O5 0.019(2) 0.0211(19) 0.031(2) -0.0076(16) 0.0213(17) -0.0035(15)
O6 0.029(2) 0.0186(19) 0.0124(17) 0.0027(14) 0.0042(16) -0.0064(16)
O7 0.0135(17) 0.0112(16) 0.0115(16) -0.0041(13) 0.0019(14) -0.0018(14)
O8 0.0125(18) 0.0129(17) 0.0175(16) -0.0024(14) 0.0097(14) -0.0082(14)
O9W 0.0204(19) 0.0099(17) 0.0211(18) 0.0006(14) 0.0130(15) 0.0023(15)

loop_
_atom_type_symbol
_atom_type_description
_atom_type_scat_dispersion_real
_atom_type_scat_dispersion_imag
_atom_type_scat_source
C C 0.0033 0.0016 'International Tables Vol C Tables 4.2.6.8 and 6.1.1.4'
H H 0.0000 0.0000 'International Tables Vol C Tables 4.2.6.8 and 6.1.1.4'
O O 0.0106 0.0060 'International Tables Vol C Tables 4.2.6.8 and 6.1.1.4'
S S 0.1246 0.1234 'International Tables Vol C Tables 4.2.6.8 and 6.1.1.4'
K K 0.2009 0.2494 'International Tables Vol C Tables 4.2.6.8 and 6.1.1.4'
Dy Dy -0.1892 4.4098 'International Tables Vol C Tables 4.2.6.8 and 6.1.1.4'

loop_
_geom_angle_atom_site_label_1
_geom_angle_atom_site_label_2
_geom_angle_atom_site_label_3
_geom_angle
_geom_angle_site_symmetry_1
_geom_angle_site_symmetry_3
O7 Dy1 O8 68.52(12) 4_565 3_656
O7 Dy1 O5 106.80(14) 4_565 .
O8 Dy1 O5 75.77(12) 3_656 .
O7 Dy1 O2 138.32(12) 4_565 3_756
O8 Dy1 O2 75.49(12) 3_656 3_756
O5 Dy1 O2 83.26(13) . 3_756
O7 Dy1 O3 143.25(12) 4_565 4_566
O8 Dy1 O3 145.17(11) 3_656 4_566
O5 Dy1 O3 79.30(13) . 4_566
O2 Dy1 O3 77.78(12) 3_756 4_566
O7 Dy1 O1 95.55(12) 4_565 .
O8 Dy1 O1 132.23(11) 3_656 .
O5 Dy1 O1 150.04(12) . .
O2 Dy1 O1 93.28(12) 3_756 .
O3 Dy1 O1 70.90(11) 4_566 .
O7 Dy1 O9W 74.77(11) 4_565 .
O8 Dy1 O9W 130.69(12) 3_656 .
O5 Dy1 O9W 84.85(12) . .
O2 Dy1 O9W 146.88(12) 3_756 .
O3 Dy1 O9W 69.68(11) 4_566 .
O1 Dy1 O9W 82.02(12) . .
O7 Dy1 O4 72.97(12) 4_565 .
O8 Dy1 O4 75.67(11) 3_656 .
O5 Dy1 O4 149.11(11) . .
O2 Dy1 O4 78.45(12) 3_756 .
O3 Dy1 O4 120.05(11) 4_566 .
O1 Dy1 O4 56.57(11) . .
O9W Dy1 O4 123.24(11) . .
O7 Dy1 S1 84.16(10) 4_565 .
O8 Dy1 S1 104.05(9) 3_656 .
O5 Dy1 S1 167.73(10) . .
O2 Dy1 S1 84.84(9) 3_756 .
O3 Dy1 S1 95.30(9) 4_566 .
O1 Dy1 S1 28.19(8) . .
O9W Dy1 S1 103.73(8) . .
O4 Dy1 S1 28.39(8) . .
O7 Dy1 K1 131.90(9) 4_565 .
O8 Dy1 K1 67.55(8) 3_656 .
O5 Dy1 K1 43.38(10) . .
O2 Dy1 K1 40.06(8) 3_756 .
O3 Dy1 K1 77.62(9) 4_566 .
O1 Dy1 K1 128.72(8) . .
O9W Dy1 K1 123.16(8) . .
O4 Dy1 K1 113.21(8) . .
S1 Dy1 K1 124.87(3) . .
O7 Dy1 K1 84.98(9) 4_565 4
O8 Dy1 K1 43.10(9) 3_656 4
O5 Dy1 K1 108.56(9) . 4
O2 Dy1 K1 53.92(9) 3_756 4
O3 Dy1 K1 128.37(8) 4_566 4
O1 Dy1 K1 92.76(8) . 4
O9W Dy1 K1 158.42(8) . 4
O4 Dy1 K1 40.75(8) . 4
S1 Dy1 K1 66.13(3) . 4
K1 Dy1 K1 76.21(3) . 4
O7 Dy1 K1 130.44(9) 4_565 2_756
O8 Dy1 K1 144.49(9) 3_656 2_756
O5 Dy1 K1 115.82(10) . 2_756
O2 Dy1 K1 73.02(9) 3_756 2_756
O3 Dy1 K1 38.15(8) 4_566 2_756
O1 Dy1 K1 36.27(8) . 2_756
O9W Dy1 K1 84.74(8) . 2_756
O4 Dy1 K1 82.29(8) . 2_756
S1 Dy1 K1 57.34(4) . 2_756
K1 Dy1 K1 97.14(2) . 2_756
K1 Dy1 K1 103.40(2) 4 2_756
O6 K1 O1 144.63(12) 3_656 2_746
O6 K1 O3 102.86(12) 3_656 3_756
O1 K1 O3 57.99(10) 2_746 3_756
O6 K1 O4 69.70(11) 3_656 4_556
O1 K1 O4 75.86(10) 2_746 4_556
O3 K1 O4 72.59(10) 3_756 4_556
O6 K1 O2 73.97(11) 3_656 3_756
O1 K1 O2 103.26(10) 2_746 3_756
O3 K1 O2 47.85(9) 3_756 3_756
O4 K1 O2 97.26(10) 4_556 3_756
O6 K1 O9W 115.75(12) 3_656 4_566
O1 K1 O9W 96.67(10) 2_746 4_566
O3 K1 O9W 133.64(10) 3_756 4_566
O4 K1 O9W 143.51(10) 4_556 4_566
O2 K1 O9W 119.14(10) 3_756 4_566
O6 K1 O5 71.00(11) 3_656 .
O1 K1 O5 139.87(11) 2_746 .
O3 K1 O5 107.12(10) 3_756 .
O4 K1 O5 139.41(10) 4_556 .
O2 K1 O5 62.04(10) 3_756 .
O9W K1 O5 65.86(10) 4_566 .
O6 K1 O8 75.64(11) 3_656 2_646
O1 K1 O8 94.21(10) 2_746 2_646
O3 K1 O8 130.11(10) 3_756 2_646
O4 K1 O8 60.00(9) 4_556 2_646
O2 K1 O8 147.07(10) 3_756 2_646
O9W K1 O8 85.57(10) 4_566 2_646
O5 K1 O8 118.47(10) . 2_646
O6 K1 O7 70.09(11) 3_656 2_646
O1 K1 O7 124.35(10) 2_746 2_646
O3 K1 O7 170.68(10) 3_756 2_646
O4 K1 O7 98.83(9) 4_556 2_646
O2 K1 O7 132.11(9) 3_756 2_646
O9W K1 O7 55.63(9) 4_566 2_646
O5 K1 O7 76.83(9) . 2_646
O8 K1 O7 43.28(8) 2_646 2_646
O6 K1 S1 87.51(10) 3_656 3_756
O1 K1 S1 80.77(8) 2_746 3_756
O3 K1 S1 23.83(6) 3_756 3_756
O4 K1 S1 83.55(8) 4_556 3_756
O2 K1 S1 24.07(6) 3_756 3_756
O9W K1 S1 131.19(8) 4_566 3_756
O5 K1 S1 85.00(8) . 3_756
O8 K1 S1 143.17(7) 2_646 3_756
O7 K1 S1 154.70(7) 2_646 3_756
O6 K1 S2 82.22(9) 3_656 2_646
O1 K1 S2 102.20(8) 2_746 2_646
O3 K1 S2 152.00(8) 3_756 2_646
O4 K1 S2 83.86(8) 4_556 2_646
O2 K1 S2 154.00(8) 3_756 2_646
O9W K1 S2 62.53(7) 4_566 2_646
O5 K1 S2 100.60(8) . 2_646
O8 K1 S2 23.87(6) 2_646 2_646
O7 K1 S2 24.22(6) 2_646 2_646
S1 K1 S2 165.92(5) 3_756 2_646
O6 K1 S1 134.90(9) 3_656 2_746
O1 K1 S1 20.47(7) 2_746 2_746
O3 K1 S1 73.98(7) 3_756 2_746
O4 K1 S1 66.52(7) 4_556 2_746
O2 K1 S1 121.43(8) 3_756 2_746
O9W K1 S1 94.05(8) 4_566 2_746
O5 K1 S1 153.88(8) . 2_746
O8 K1 S1 73.76(7) 2_646 2_746
O7 K1 S1 106.36(7) 2_646 2_746
S1 K1 S1 97.73(5) 3_756 2_746
S2 K1 S1 82.97(4) 2_646 2_746
O3 S1 O4 111.8(2) . .
O3 S1 O2 107.7(2) . .
O4 S1 O2 111.4(2) . .
O3 S1 O1 110.4(2) . .
O4 S1 O1 105.5(2) . .
O2 S1 O1 110.1(2) . .
O3 S1 Dy1 127.75(14) . .
O4 S1 Dy1 55.65(14) . .
O2 S1 Dy1 124.34(14) . .
O1 S1 Dy1 49.84(14) . .
O3 S1 K1 53.42(14) . 3_756
O4 S1 K1 132.08(15) . 3_756
O2 S1 K1 54.41(14) . 3_756
O1 S1 K1 122.46(15) . 3_756
Dy1 S1 K1 172.19(4) . 3_756
O3 S1 K1 119.80(15) . 2_756
O4 S1 K1 125.68(15) . 2_756
O2 S1 K1 68.56(14) . 2_756
O1 S1 K1 41.77(14) . 2_756
Dy1 S1 K1 79.11(4) . 2_756
K1 S1 K1 93.73(5) 3_756 2_756
O6 S2 O8 111.4(2) . .
O6 S2 O7 110.2(2) . .
O8 S2 O7 106.0(2) . .
O6 S2 O5 111.1(2) . .
O8 S2 O5 109.6(2) . .
O7 S2 O5 108.3(2) . .
O6 S2 K1 87.91(17) . 2_656
O8 S2 K1 57.64(14) . 2_656
O7 S2 K1 66.07(15) . 2_656
O5 S2 K1 160.62(16) . 2_656
S1 O1 Dy1 101.97(17) . .
S1 O1 K1 117.76(18) . 2_756
Dy1 O1 K1 113.58(13) . 2_756
S1 O2 Dy1 146.1(2) . 3_756
S1 O2 K1 101.51(16) . 3_756
Dy1 O2 K1 109.16(12) 3_756 3_756
S1 O3 Dy1 146.0(2) . 4_565
S1 O3 K1 102.75(16) . 3_756
Dy1 O3 K1 111.28(12) 4_565 3_756
S1 O4 Dy1 95.96(16) . .
S1 O4 K1 141.93(19) . 4
Dy1 O4 K1 104.34(12) . 4
S2 O5 Dy1 129.3(2) . .
S2 O5 K1 125.0(2) . .
Dy1 O5 K1 105.24(13) . .
S2 O6 K1 132.7(2) . 3_656
S2 O7 Dy1 139.6(2) . 4_566
S2 O7 K1 89.71(15) . 2_656
Dy1 O7 K1 113.79(13) 4_566 2_656
S2 O8 Dy1 144.0(2) . 3_656
S2 O8 K1 98.49(17) . 2_656
Dy1 O8 K1 105.83(12) 3_656 2_656
Dy1 O9W K1 120.77(13) . 4_565

loop_
_geom_bond_atom_site_label_1
_geom_bond_atom_site_label_2
_geom_bond_distance
_geom_bond_site_symmetry_2
Dy1 O7 2.314(3) 4_565
Dy1 O8 2.318(3) 3_656
Dy1 O5 2.319(4) .
Dy1 O2 2.329(3) 3_756
Dy1 O3 2.391(3) 4_566
Dy1 O1 2.402(3) .
Dy1 O9W 2.419(3) .
Dy1 O4 2.552(4) .
K1 O6 2.679(4) 3_656
K1 O1 2.828(4) 2_746
K1 O3 2.905(4) 3_756
K1 O4 2.911(4) 4_556
K1 O2 2.928(4) 3_756
K1 O9W 3.004(4) 4_566
K1 O5 3.060(4) .
K1 O8 3.068(4) 2_646
K1 O7 3.284(4) 2_646
S1 O3 1.461(3) .
S1 O4 1.470(3) .
S1 O2 1.469(3) .
S1 O1 1.484(3) .
S2 O6 1.446(4) .
S2 O8 1.470(3) .
S2 O7 1.474(3) .
S2 O5 1.480(4) .
O1 K1 2.828(4) 2_756
O2 Dy1 2.329(3) 3_756
O2 K1 2.928(4) 3_756
O3 Dy1 2.391(3) 4_565
O3 K1 2.905(4) 3_756
O4 K1 2.911(4) 4
O6 K1 2.679(4) 3_656
O7 Dy1 2.314(3) 4_566
O7 K1 3.284(4) 2_656
O8 Dy1 2.318(3) 3_656
O8 K1 3.068(4) 2_656
O9W K1 3.004(4) 4_565
